data_7710833
loop_
_publ_author_name
'Jiang, Wen'
'Zhang, Lijun'
'Zhang, Lixin'

_publ_section_title
;
 Reactivity of Mixed Methyl-Aminobenzyl Guanidinate Lutetium Complex
 towards iPrN=C=NiPr, CS2 and Ph2PH
;
_journal_name_full 'Dalton Transactions'
_journal_paper_doi 10.1039/D2DT02008D
_journal_year 2022
_chemical_formula_sum 'C24.5 H30.5 Lu0.5 N2 O0.5'
_chemical_formula_weight 448.49
_space_group_crystal_system triclinic
_space_group_IT_number 2
_space_group_name_Hall '-P 1'
_space_group_name_H-M_alt 'P -1'
_atom_sites_solution_hydrogens geom
_audit_creation_method SHELXL-2016/6
_audit_update_record
;
2022-01-10 deposited with the CCDC.	2022-07-28 downloaded from the CCDC.
;
_cell_angle_alpha 95.663(2)
_cell_angle_beta 107.984(2)
_cell_angle_gamma 113.851(2)
_cell_formula_units_Z 4
_cell_length_a 11.7160(6)
_cell_length_b 12.8939(8)
_cell_length_c 17.0465(10)
_cell_measurement_reflns_used 1465
_cell_measurement_temperature 173(2)
_cell_measurement_theta_max 29.27
_cell_measurement_theta_min 3.63
_cell_volume 2164.9(2)
_computing_cell_refinement 'Bruker SAINT'
_computing_data_collection 'Bruker APEX2'
_computing_data_reduction 'Bruker SAINT'
_computing_molecular_graphics 'Bruker SHELXTL'
_computing_publication_material 'Bruker SHELXTL'
_computing_structure_refinement 'SHELXL-2016/6 (Sheldrick, 2016)'
_computing_structure_solution 'SHELXT 2014/5 (Sheldrick, 2014)'
_diffrn_ambient_temperature 173(2)
_diffrn_measured_fraction_theta_full 0.999
_diffrn_measured_fraction_theta_max 0.996
_diffrn_measurement_device_type 'Bruker APEX-II CCD'
_diffrn_measurement_method '\f and \w scans'
_diffrn_radiation_type GaK\a
_diffrn_radiation_wavelength 1.34138
_diffrn_reflns_av_R_equivalents 0.0604
_diffrn_reflns_av_unetI/netI 0.0369
_diffrn_reflns_Laue_measured_fraction_full 0.999
_diffrn_reflns_Laue_measured_fraction_max 0.996
_diffrn_reflns_limit_h_max 14
_diffrn_reflns_limit_h_min -14
_diffrn_reflns_limit_k_max 16
_diffrn_reflns_limit_k_min -16
_diffrn_reflns_limit_l_max 21
_diffrn_reflns_limit_l_min -21
_diffrn_reflns_number 48291
_diffrn_reflns_point_group_measured_fraction_full 0.999
_diffrn_reflns_point_group_measured_fraction_max 0.996
_diffrn_reflns_theta_full 53.594
_diffrn_reflns_theta_max 57.129
_diffrn_reflns_theta_min 3.716
_exptl_absorpt_coefficient_mu 3.068
_exptl_absorpt_correction_T_max 0.113
_exptl_absorpt_correction_T_min 0.034
_exptl_absorpt_correction_type multi-scan
_exptl_absorpt_process_details sadabs
_exptl_crystal_colour colourless
_exptl_crystal_density_diffrn 1.376
_exptl_crystal_description block
_exptl_crystal_F_000 924
_exptl_crystal_size_max 0.160
_exptl_crystal_size_mid 0.110
_exptl_crystal_size_min 0.080
_refine_diff_density_max 0.740
_refine_diff_density_min -0.308
_refine_diff_density_rms 0.068
_refine_ls_extinction_coef 0.00117(14)
_refine_ls_extinction_expression Fc^*^=kFc[1+0.001xFc^2^\l^3^/sin(2\q)]^-1/4^
_refine_ls_extinction_method 'SHELXL-2016/6 (Sheldrick 2016)'
_refine_ls_goodness_of_fit_ref 1.120
_refine_ls_hydrogen_treatment constr
_refine_ls_matrix_type full
_refine_ls_number_parameters 505
_refine_ls_number_reflns 8861
_refine_ls_number_restraints 12
_refine_ls_restrained_S_all 1.124
_refine_ls_R_factor_all 0.0427
_refine_ls_R_factor_gt 0.0372
_refine_ls_shift/su_max 0.001
_refine_ls_shift/su_mean 0.000
_refine_ls_structure_factor_coef Fsqd
_refine_ls_weighting_details 'w=1/[\s^2^(Fo^2^)+(0.0365P)^2^+2.6206P] where P=(Fo^2^+2Fc^2^)/3'
_refine_ls_weighting_scheme calc
_refine_ls_wR_factor_gt 0.0992
_refine_ls_wR_factor_ref 0.1017
_reflns_Friedel_coverage 0.000
_reflns_number_gt 8002
_reflns_number_total 8861
_reflns_threshold_expression 'I > 2\s(I)'
_cod_data_source_file d2dt02008d2.cif
_cod_data_source_block ga_200804d_a
_cod_original_formula_sum 'C24.50 H30.50 Lu0.50 N2 O0.50'
_cod_database_code 7710833
_shelx_shelxl_version_number 2016/6
_shelx_space_group_comment
; 
The symmetry employed for this shelxl refinement is uniquely defined 
by the following loop, which should always be used as a source of 
symmetry information in preference to the above space-group names. 
They are only intended as comments. 
;
_shelx_estimated_absorpt_t_min 0.640
_shelx_estimated_absorpt_t_max 0.791

loop_
_space_group_symop_operation_xyz
'x, y, z'
'-x, -y, -z'

loop_
_atom_site_label
_atom_site_type_symbol
_atom_site_fract_x
_atom_site_fract_y
_atom_site_fract_z
_atom_site_U_iso_or_equiv
_atom_site_adp_type
_atom_site_occupancy
_atom_site_site_symmetry_order
_atom_site_calc_flag
_atom_site_refinement_flags_posn
_atom_site_refinement_flags_adp
_atom_site_refinement_flags_occupancy
_atom_site_disorder_assembly
_atom_site_disorder_group
Lu1 Lu 0.44764(2) 0.40454(2) 0.41132(2) 0.01959(9) Uani 1 1 d . . . . .
C1 C 0.4654(4) 0.3541(3) 0.2521(2) 0.0491(9) Uani 1 1 d . . . . .
C2 C 0.2984(4) 0.1509(3) 0.2425(2) 0.0524(9) Uani 1 1 d . . . . .
C3 C 0.3421(5) 0.0671(4) 0.2678(3) 0.0573(10) Uani 1 1 d . . . . .
C4 C 0.2502(6) -0.0514(4) 0.2344(3) 0.0695(13) Uani 1 1 d . . . . .
H4 H 0.279041 -0.108410 0.249334 0.083 Uiso 1 1 calc R U . . .
C5 C 0.1193(6) -0.0881(4) 0.1806(3) 0.0776(15) Uani 1 1 d . . . . .
H5 H 0.057746 -0.169376 0.159284 0.093 Uiso 1 1 calc R U . . .
C6 C 0.0773(5) -0.0049(4) 0.1574(3) 0.0704(13) Uani 1 1 d . . . . .
H6 H -0.013886 -0.030784 0.120553 0.085 Uiso 1 1 calc R U . . .
C7 C 0.1642(5) 0.1142(4) 0.1862(3) 0.0590(10) Uani 1 1 d . . . . .
C8 C 0.1110(5) 0.2001(4) 0.1592(3) 0.0612(11) Uani 1 1 d . . . . .
H8 H 0.189896 0.279987 0.177918 0.073 Uiso 1 1 calc R U . . .
C9 C 0.0152(6) 0.2043(5) 0.2031(3) 0.0779(14) Uani 1 1 d . . . . .
H9A H -0.061035 0.125889 0.187723 0.117 Uiso 1 1 calc R U . . .
H9B H -0.018687 0.259411 0.184253 0.117 Uiso 1 1 calc R U . . .
H9C H 0.064330 0.230109 0.265120 0.117 Uiso 1 1 calc R U . . .
C10 C 0.0389(5) 0.1708(5) 0.0627(3) 0.0755(14) Uani 1 1 d . . . . .
H10A H 0.101425 0.171804 0.035211 0.113 Uiso 1 1 calc R U . . .
H10B H 0.007966 0.229058 0.048016 0.113 Uiso 1 1 calc R U . . .
H10C H -0.038899 0.092638 0.042772 0.113 Uiso 1 1 calc R U . . .
C11 C 0.4862(5) 0.1028(4) 0.3266(3) 0.0595(10) Uani 1 1 d . . . . .
H11 H 0.531539 0.189440 0.351852 0.071 Uiso 1 1 calc R U . . .
C12 C 0.4917(5) 0.0436(4) 0.4001(3) 0.0687(12) Uani 1 1 d . . . . .
H12A H 0.436104 0.056518 0.428890 0.103 Uiso 1 1 calc R U . . .
H12B H 0.585344 0.077213 0.440913 0.103 Uiso 1 1 calc R U . . .
H12C H 0.457092 -0.040783 0.377728 0.103 Uiso 1 1 calc R U . . .
C13 C 0.5658(6) 0.0769(5) 0.2782(3) 0.0777(14) Uani 1 1 d . . . . .
H13A H 0.520562 -0.007094 0.250084 0.117 Uiso 1 1 calc R U . . .
H13B H 0.657418 0.099351 0.318314 0.117 Uiso 1 1 calc R U . . .
H13C H 0.570378 0.121893 0.235185 0.117 Uiso 1 1 calc R U . . .
C14 C 0.6639(4) 0.5489(3) 0.3110(2) 0.0498(9) Uani 1 1 d . . . . .
C15 C 0.7770(4) 0.5280(4) 0.3258(3) 0.0535(9) Uani 1 1 d . . . . .
C16 C 0.8999(4) 0.6201(4) 0.3355(3) 0.0597(10) Uani 1 1 d . . . . .
H16 H 0.976583 0.606647 0.345697 0.072 Uiso 1 1 calc R U . . .
C17 C 0.9132(5) 0.7303(4) 0.3309(3) 0.0630(11) Uani 1 1 d . . . . .
H17 H 0.998216 0.791968 0.338167 0.076 Uiso 1 1 calc R U . . .
C18 C 0.8028(4) 0.7503(4) 0.3156(3) 0.0573(10) Uani 1 1 d . . . . .
H18 H 0.811892 0.826003 0.311592 0.069 Uiso 1 1 calc R U . . .
C19 C 0.6774(4) 0.6617(3) 0.3058(2) 0.0517(9) Uani 1 1 d . . . . .
C20 C 0.5610(5) 0.6911(4) 0.2890(3) 0.0573(10) Uani 1 1 d . . . . .
H20 H 0.478022 0.617693 0.279972 0.069 Uiso 1 1 calc R U . . .
C21 C 0.5843(5) 0.7814(4) 0.3640(3) 0.0680(12) Uani 1 1 d . . . . .
H21A H 0.594791 0.750702 0.414774 0.102 Uiso 1 1 calc R U . . .
H21B H 0.506770 0.797890 0.351005 0.102 Uiso 1 1 calc R U . . .
H21C H 0.666287 0.853794 0.374871 0.102 Uiso 1 1 calc R U . . .
C22 C 0.5337(5) 0.7368(4) 0.2083(3) 0.0733(13) Uani 1 1 d . . . . .
H22A H 0.610900 0.812267 0.217368 0.110 Uiso 1 1 calc R U . . .
H22B H 0.452183 0.747065 0.196663 0.110 Uiso 1 1 calc R U . . .
H22C H 0.520853 0.680081 0.159580 0.110 Uiso 1 1 calc R U . . .
C23 C 0.7722(5) 0.4110(4) 0.3377(3) 0.0570(10) Uani 1 1 d . . . . .
H23 H 0.680172 0.347360 0.300125 0.068 Uiso 1 1 calc R U . . .
C24 C 0.7927(5) 0.4065(4) 0.4301(3) 0.0669(12) Uani 1 1 d . . . . .
H24A H 0.880923 0.470207 0.468419 0.100 Uiso 1 1 calc R U . . .
H24B H 0.789175 0.330914 0.437386 0.100 Uiso 1 1 calc R U . . .
H24C H 0.721271 0.415382 0.443689 0.100 Uiso 1 1 calc R U . . .
C25 C 0.8759(5) 0.3853(4) 0.3146(3) 0.0701(12) Uani 1 1 d . . . . .
H25A H 0.876495 0.404350 0.260389 0.105 Uiso 1 1 calc R U . . .
H25B H 0.851921 0.302043 0.308874 0.105 Uiso 1 1 calc R U . . .
H25C H 0.965746 0.433186 0.359595 0.105 Uiso 1 1 calc R U . . .
C26 C 0.4862(4) 0.4290(4) 0.1258(3) 0.0569(10) Uani 1 1 d . . . . .
H26A H 0.546991 0.428773 0.096399 0.068 Uiso 1 1 calc R U . . .
H26B H 0.532376 0.505404 0.168623 0.068 Uiso 1 1 calc R U . . .
C27 C 0.3581(5) 0.4200(4) 0.0606(3) 0.0588(10) Uani 1 1 d . . . . .
C28 C 0.2801(5) 0.4616(4) 0.0853(3) 0.0670(12) Uani 1 1 d . . . . .
H28 H 0.302781 0.490123 0.144397 0.080 Uiso 1 1 calc R U . . .
C29 C 0.1703(6) 0.4627(5) 0.0266(4) 0.0836(15) Uani 1 1 d . . . . .
H29 H 0.117180 0.491308 0.044804 0.100 Uiso 1 1 calc R U . . .
C30 C 0.1379(6) 0.4220(5) -0.0589(4) 0.0888(17) Uani 1 1 d . . . . .
H30 H 0.063024 0.424032 -0.099947 0.107 Uiso 1 1 calc R U . . .
C31 C 0.2125(6) 0.3785(5) -0.0854(3) 0.0834(16) Uani 1 1 d . . . . .
H31 H 0.188477 0.348950 -0.144565 0.100 Uiso 1 1 calc R U . . .
C32 C 0.3230(5) 0.3778(4) -0.0257(3) 0.0695(12) Uani 1 1 d . . . . .
H32 H 0.375232 0.348187 -0.044025 0.083 Uiso 1 1 calc R U . . .
C33 C 0.4091(5) 0.2179(4) 0.1151(3) 0.0638(11) Uani 1 1 d . . . . .
H33A H 0.316579 0.196672 0.075261 0.077 Uiso 1 1 calc R U . . .
H33B H 0.401820 0.161131 0.150682 0.077 Uiso 1 1 calc R U . . .
C34 C 0.4899(6) 0.2062(4) 0.0638(3) 0.0670(12) Uani 1 1 d . . . . .
C35 C 0.6300(7) 0.2690(6) 0.0934(4) 0.0857(16) Uani 1 1 d . . . . .
H35 H 0.678588 0.327501 0.146101 0.103 Uiso 1 1 calc R U . . .
C36 C 0.6992(9) 0.2467(7) 0.0463(5) 0.111(2) Uani 1 1 d . . . . .
H36 H 0.794863 0.289751 0.066707 0.133 Uiso 1 1 calc R U . . .
C37 C 0.6287(11) 0.1618(8) -0.0300(5) 0.110(2) Uani 1 1 d . U . . .
H37 H 0.675814 0.145958 -0.062115 0.131 Uiso 1 1 calc R U . . .
C38 C 0.4931(11) 0.1012(6) -0.0592(4) 0.105(2) Uani 1 1 d . U . . .
H38 H 0.445781 0.043131 -0.112088 0.126 Uiso 1 1 calc R U . . .
C39 C 0.4212(7) 0.1216(5) -0.0140(3) 0.0832(16) Uani 1 1 d . . . . .
H39 H 0.325502 0.078215 -0.035923 0.100 Uiso 1 1 calc R U . . .
C40 C 0.6695(4) 0.4190(3) 0.5980(2) 0.0485(8) Uani 1 1 d . . . . .
C41 C 0.7517(4) 0.4882(4) 0.6823(3) 0.0573(10) Uani 1 1 d . . . . .
H41 H 0.754299 0.562003 0.698710 0.069 Uiso 1 1 calc R U . . .
C42 C 0.8285(5) 0.4532(4) 0.7418(3) 0.0622(11) Uani 1 1 d . . . . .
H42 H 0.880825 0.502273 0.798225 0.075 Uiso 1 1 calc R U . . .
C43 C 0.8305(5) 0.3482(4) 0.7209(3) 0.0652(12) Uani 1 1 d . . . . .
H43 H 0.881692 0.323374 0.762574 0.078 Uiso 1 1 calc R U . . .
C44 C 0.7563(4) 0.2798(4) 0.6379(3) 0.0599(10) Uani 1 1 d . . . . .
H44 H 0.759148 0.208462 0.621675 0.072 Uiso 1 1 calc R U . . .
C45 C 0.6778(4) 0.3141(4) 0.5779(3) 0.0534(9) Uani 1 1 d . . . . .
H45 H 0.627928 0.265338 0.521288 0.064 Uiso 1 1 calc R U . . .
C46 C 0.1658(5) 0.3019(4) 0.4521(3) 0.0634(11) Uani 1 1 d . . . . .
H46A H 0.143840 0.358533 0.423516 0.076 Uiso 1 1 calc R U . . .
H46B H 0.214265 0.338826 0.514152 0.076 Uiso 1 1 calc R U . . .
C48 C 0.0915(6) 0.1014(5) 0.4441(4) 0.0777(14) Uani 1 1 d . . . . .
H48A H 0.018562 0.021380 0.412177 0.093 Uiso 1 1 calc R U . . .
H48B H 0.130417 0.102771 0.504931 0.093 Uiso 1 1 calc R U . . .
C49 C 0.1995(5) 0.1399(4) 0.4067(3) 0.0642(11) Uani 1 1 d . . . . .
H49A H 0.274066 0.122987 0.437425 0.077 Uiso 1 1 calc R U . . .
H49B H 0.160963 0.098528 0.345597 0.077 Uiso 1 1 calc R U . . .
N1 N 0.5860(3) 0.4491(3) 0.5403(2) 0.0502(7) Uani 1 1 d . . . . .
N2 N 0.3916(3) 0.2718(3) 0.2834(2) 0.0498(7) Uani 1 1 d . . . . .
N3 N 0.5383(3) 0.4606(3) 0.3089(2) 0.0488(7) Uani 1 1 d . . . . .
N4 N 0.4669(4) 0.3357(3) 0.1708(2) 0.0557(8) Uani 1 1 d . . . . .
O1 O 0.2480(3) 0.2657(2) 0.41727(18) 0.0575(7) Uani 1 1 d . . . . .
C0AA C 0.0396(5) 0.1908(5) 0.4345(3) 0.0712(13) Uani 1 1 d . . . . .
H0AA H -0.027615 0.171332 0.376102 0.085 Uiso 1 1 calc R U . . .
H0AB H -0.001754 0.196815 0.476262 0.085 Uiso 1 1 calc R U . . .

loop_
_atom_site_aniso_label
_atom_site_aniso_U_11
_atom_site_aniso_U_22
_atom_site_aniso_U_33
_atom_site_aniso_U_23
_atom_site_aniso_U_13
_atom_site_aniso_U_12
Lu1 0.02160(12) 0.01829(12) 0.01673(12) 0.00170(8) 0.00681(8) 0.00819(9)
C1 0.053(2) 0.048(2) 0.047(2) 0.0106(16) 0.0209(17) 0.0228(18)
C2 0.065(3) 0.047(2) 0.043(2) 0.0083(16) 0.0230(18) 0.0216(19)
C3 0.072(3) 0.050(2) 0.047(2) 0.0100(17) 0.025(2) 0.024(2)
C4 0.091(4) 0.047(2) 0.057(3) 0.012(2) 0.022(2) 0.025(2)
C5 0.085(4) 0.050(2) 0.065(3) 0.008(2) 0.014(3) 0.013(2)
C6 0.072(3) 0.057(3) 0.057(3) 0.006(2) 0.014(2) 0.015(2)
C7 0.065(3) 0.054(2) 0.046(2) 0.0069(18) 0.020(2) 0.019(2)
C8 0.061(3) 0.056(2) 0.053(2) 0.0068(19) 0.015(2) 0.021(2)
C9 0.075(3) 0.083(3) 0.069(3) 0.011(3) 0.023(3) 0.034(3)
C10 0.074(3) 0.078(3) 0.057(3) 0.013(2) 0.011(2) 0.030(3)
C11 0.072(3) 0.050(2) 0.056(2) 0.0109(19) 0.023(2) 0.029(2)
C12 0.081(3) 0.064(3) 0.062(3) 0.016(2) 0.025(2) 0.036(3)
C13 0.092(4) 0.080(3) 0.077(3) 0.023(3) 0.040(3) 0.049(3)
C14 0.050(2) 0.052(2) 0.044(2) 0.0091(16) 0.0191(17) 0.0200(18)
C15 0.056(2) 0.057(2) 0.049(2) 0.0107(18) 0.0225(18) 0.0263(19)
C16 0.049(2) 0.065(3) 0.063(3) 0.013(2) 0.023(2) 0.024(2)
C17 0.055(2) 0.056(2) 0.069(3) 0.011(2) 0.026(2) 0.017(2)
C18 0.056(2) 0.050(2) 0.060(2) 0.0111(19) 0.024(2) 0.0193(19)
C19 0.056(2) 0.048(2) 0.047(2) 0.0089(17) 0.0197(18) 0.0209(18)
C20 0.058(2) 0.051(2) 0.064(3) 0.0191(19) 0.023(2) 0.0251(19)
C21 0.072(3) 0.059(3) 0.083(3) 0.019(2) 0.039(3) 0.032(2)
C22 0.076(3) 0.067(3) 0.077(3) 0.027(2) 0.025(3) 0.035(3)
C23 0.056(2) 0.059(2) 0.060(2) 0.016(2) 0.024(2) 0.029(2)
C24 0.070(3) 0.077(3) 0.067(3) 0.028(2) 0.030(2) 0.041(3)
C25 0.075(3) 0.072(3) 0.082(3) 0.024(3) 0.041(3) 0.042(3)
C26 0.061(2) 0.057(2) 0.050(2) 0.0159(18) 0.0260(19) 0.020(2)
C27 0.064(3) 0.051(2) 0.051(2) 0.0129(18) 0.022(2) 0.017(2)
C28 0.066(3) 0.068(3) 0.060(3) 0.012(2) 0.019(2) 0.029(2)
C29 0.070(3) 0.080(3) 0.080(4) 0.016(3) 0.010(3) 0.031(3)
C30 0.076(4) 0.083(4) 0.076(4) 0.020(3) 0.003(3) 0.027(3)
C31 0.084(4) 0.078(3) 0.052(3) 0.012(2) 0.011(3) 0.014(3)
C32 0.075(3) 0.066(3) 0.050(2) 0.013(2) 0.021(2) 0.019(2)
C33 0.082(3) 0.054(2) 0.053(2) 0.0087(19) 0.029(2) 0.028(2)
C34 0.102(4) 0.069(3) 0.055(2) 0.026(2) 0.042(3) 0.050(3)
C35 0.100(4) 0.113(5) 0.071(3) 0.027(3) 0.044(3) 0.064(4)
C36 0.147(6) 0.157(7) 0.110(5) 0.069(5) 0.084(5) 0.112(6)
C37 0.185(8) 0.140(6) 0.095(5) 0.063(4) 0.098(5) 0.120(6)
C38 0.192(8) 0.098(4) 0.074(4) 0.030(3) 0.075(5) 0.092(5)
C39 0.139(5) 0.072(3) 0.062(3) 0.021(2) 0.050(3) 0.061(3)
C40 0.047(2) 0.053(2) 0.047(2) 0.0143(17) 0.0197(17) 0.0226(17)
C41 0.058(2) 0.061(2) 0.051(2) 0.0101(19) 0.0203(19) 0.027(2)
C42 0.054(2) 0.079(3) 0.051(2) 0.016(2) 0.0180(19) 0.030(2)
C43 0.057(3) 0.078(3) 0.065(3) 0.033(2) 0.022(2) 0.034(2)
C44 0.058(2) 0.058(2) 0.072(3) 0.025(2) 0.028(2) 0.030(2)
C45 0.054(2) 0.053(2) 0.056(2) 0.0147(18) 0.0231(19) 0.0246(19)
C46 0.059(3) 0.066(3) 0.064(3) 0.010(2) 0.029(2) 0.025(2)
C48 0.077(3) 0.065(3) 0.076(3) 0.014(2) 0.036(3) 0.014(3)
C49 0.076(3) 0.052(2) 0.061(3) 0.012(2) 0.032(2) 0.022(2)
N1 0.0536(19) 0.0506(18) 0.0489(18) 0.0125(14) 0.0212(15) 0.0253(15)
N2 0.059(2) 0.0425(16) 0.0428(16) 0.0077(13) 0.0200(15) 0.0196(15)
N3 0.0507(18) 0.0417(16) 0.0515(18) 0.0079(14) 0.0221(15) 0.0181(14)
N4 0.067(2) 0.0488(18) 0.0490(18) 0.0096(15) 0.0254(16) 0.0230(16)
O1 0.0564(16) 0.0530(16) 0.0582(16) 0.0092(13) 0.0257(14) 0.0192(13)
C0AA 0.060(3) 0.080(3) 0.065(3) 0.014(2) 0.029(2) 0.021(2)

loop_
_atom_type_symbol
_atom_type_description
_atom_type_scat_dispersion_real
_atom_type_scat_dispersion_imag
_atom_type_scat_source
C C 0.0137 0.0067 'International Tables Vol C Tables 4.2.6.8 and 6.1.1.4'
H H 0.0000 0.0000 'International Tables Vol C Tables 4.2.6.8 and 6.1.1.4'
Lu Lu -21.3766 3.7544 'International Tables Vol C Tables 4.2.6.8 and 6.1.1.4'
N N 0.0241 0.0134 'International Tables Vol C Tables 4.2.6.8 and 6.1.1.4'
O O 0.0389 0.0241 'International Tables Vol C Tables 4.2.6.8 and 6.1.1.4'

loop_
_geom_angle_atom_site_label_1
_geom_angle_atom_site_label_2
_geom_angle_atom_site_label_3
_geom_angle
_geom_angle_site_symmetry_1
_geom_angle_site_symmetry_3
_geom_angle_publ_flag
N1 Lu1 N1 83.78(13) . 2_666 ?
N1 Lu1 N3 117.67(12) . . ?
N1 Lu1 N3 105.79(11) 2_666 . ?
N1 Lu1 O1 101.04(11) . . ?
N1 Lu1 O1 91.54(11) 2_666 . ?
N3 Lu1 O1 138.67(10) . . ?
N1 Lu1 N2 134.30(12) . . ?
N1 Lu1 N2 141.57(12) 2_666 . ?
N3 Lu1 N2 56.88(11) . . ?
O1 Lu1 N2 86.23(11) . . ?
N1 Lu1 C1 132.95(12) . . ?
N1 Lu1 C1 125.70(11) 2_666 . ?
N3 Lu1 C1 28.54(11) . . ?
O1 Lu1 C1 112.28(11) . . ?
N2 Lu1 C1 28.43(11) . . ?
N1 Lu1 Lu1 42.72(9) . 2_666 ?
N1 Lu1 Lu1 41.06(8) 2_666 2_666 ?
N3 Lu1 Lu1 119.50(8) . 2_666 ?
O1 Lu1 Lu1 98.33(7) . 2_666 ?
N2 Lu1 Lu1 174.91(8) . 2_666 ?
C1 Lu1 Lu1 148.04(8) . 2_666 ?
N2 C1 N3 112.1(3) . . ?
N2 C1 N4 125.4(3) . . ?
N3 C1 N4 122.4(4) . . ?
N2 C1 Lu1 56.66(19) . . ?
N3 C1 Lu1 55.68(19) . . ?
N4 C1 Lu1 174.0(3) . . ?
C7 C2 C3 120.5(4) . . ?
C7 C2 N2 122.4(4) . . ?
C3 C2 N2 116.8(4) . . ?
C4 C3 C2 118.3(4) . . ?
C4 C3 C11 119.5(4) . . ?
C2 C3 C11 122.1(4) . . ?
C5 C4 C3 121.7(5) . . ?
C5 C4 H4 119.2 . . ?
C3 C4 H4 119.2 . . ?
C4 C5 C6 119.3(4) . . ?
C4 C5 H5 120.3 . . ?
C6 C5 H5 120.3 . . ?
C7 C6 C5 122.0(5) . . ?
C7 C6 H6 119.0 . . ?
C5 C6 H6 119.0 . . ?
C6 C7 C2 118.1(4) . . ?
C6 C7 C8 119.2(4) . . ?
C2 C7 C8 122.6(4) . . ?
C7 C8 C10 112.2(4) . . ?
C7 C8 C9 110.9(4) . . ?
C10 C8 C9 109.7(4) . . ?
C7 C8 H8 108.0 . . ?
C10 C8 H8 108.0 . . ?
C9 C8 H8 108.0 . . ?
C8 C9 H9A 109.5 . . ?
C8 C9 H9B 109.5 . . ?
H9A C9 H9B 109.5 . . ?
C8 C9 H9C 109.5 . . ?
H9A C9 H9C 109.5 . . ?
H9B C9 H9C 109.5 . . ?
C8 C10 H10A 109.5 . . ?
C8 C10 H10B 109.5 . . ?
H10A C10 H10B 109.5 . . ?
C8 C10 H10C 109.5 . . ?
H10A C10 H10C 109.5 . . ?
H10B C10 H10C 109.5 . . ?
C3 C11 C13 111.7(4) . . ?
C3 C11 C12 112.0(4) . . ?
C13 C11 C12 109.8(4) . . ?
C3 C11 H11 107.7 . . ?
C13 C11 H11 107.7 . . ?
C12 C11 H11 107.7 . . ?
C11 C12 H12A 109.5 . . ?
C11 C12 H12B 109.5 . . ?
H12A C12 H12B 109.5 . . ?
C11 C12 H12C 109.5 . . ?
H12A C12 H12C 109.5 . . ?
H12B C12 H12C 109.5 . . ?
C11 C13 H13A 109.5 . . ?
C11 C13 H13B 109.5 . . ?
H13A C13 H13B 109.5 . . ?
C11 C13 H13C 109.5 . . ?
H13A C13 H13C 109.5 . . ?
H13B C13 H13C 109.5 . . ?
C15 C14 C19 119.5(4) . . ?
C15 C14 N3 121.1(4) . . ?
C19 C14 N3 119.2(4) . . ?
C16 C15 C14 118.8(4) . . ?
C16 C15 C23 118.8(4) . . ?
C14 C15 C23 122.3(4) . . ?
C17 C16 C15 121.7(4) . . ?
C17 C16 H16 119.1 . . ?
C15 C16 H16 119.1 . . ?
C18 C17 C16 119.5(4) . . ?
C18 C17 H17 120.3 . . ?
C16 C17 H17 120.3 . . ?
C17 C18 C19 121.4(4) . . ?
C17 C18 H18 119.3 . . ?
C19 C18 H18 119.3 . . ?
C18 C19 C14 119.2(4) . . ?
C18 C19 C20 117.9(4) . . ?
C14 C19 C20 122.9(4) . . ?
C19 C20 C21 111.7(4) . . ?
C19 C20 C22 112.4(4) . . ?
C21 C20 C22 108.7(4) . . ?
C19 C20 H20 107.9 . . ?
C21 C20 H20 107.9 . . ?
C22 C20 H20 107.9 . . ?
C20 C21 H21A 109.5 . . ?
C20 C21 H21B 109.5 . . ?
H21A C21 H21B 109.5 . . ?
C20 C21 H21C 109.5 . . ?
H21A C21 H21C 109.5 . . ?
H21B C21 H21C 109.5 . . ?
C20 C22 H22A 109.5 . . ?
C20 C22 H22B 109.5 . . ?
H22A C22 H22B 109.5 . . ?
C20 C22 H22C 109.5 . . ?
H22A C22 H22C 109.5 . . ?
H22B C22 H22C 109.5 . . ?
C15 C23 C25 114.0(4) . . ?
C15 C23 C24 109.8(4) . . ?
C25 C23 C24 109.0(4) . . ?
C15 C23 H23 107.9 . . ?
C25 C23 H23 107.9 . . ?
C24 C23 H23 107.9 . . ?
C23 C24 H24A 109.5 . . ?
C23 C24 H24B 109.5 . . ?
H24A C24 H24B 109.5 . . ?
C23 C24 H24C 109.5 . . ?
H24A C24 H24C 109.5 . . ?
H24B C24 H24C 109.5 . . ?
C23 C25 H25A 109.5 . . ?
C23 C25 H25B 109.5 . . ?
H25A C25 H25B 109.5 . . ?
C23 C25 H25C 109.5 . . ?
H25A C25 H25C 109.5 . . ?
H25B C25 H25C 109.5 . . ?
N4 C26 C27 115.5(4) . . ?
N4 C26 H26A 108.4 . . ?
C27 C26 H26A 108.4 . . ?
N4 C26 H26B 108.4 . . ?
C27 C26 H26B 108.4 . . ?
H26A C26 H26B 107.5 . . ?
C28 C27 C32 118.5(5) . . ?
C28 C27 C26 120.8(4) . . ?
C32 C27 C26 120.5(4) . . ?
C29 C28 C27 121.4(5) . . ?
C29 C28 H28 119.3 . . ?
C27 C28 H28 119.3 . . ?
C28 C29 C30 119.3(6) . . ?
C28 C29 H29 120.3 . . ?
C30 C29 H29 120.3 . . ?
C31 C30 C29 120.6(5) . . ?
C31 C30 H30 119.7 . . ?
C29 C30 H30 119.7 . . ?
C30 C31 C32 119.6(5) . . ?
C30 C31 H31 120.2 . . ?
C32 C31 H31 120.2 . . ?
C31 C32 C27 120.6(5) . . ?
C31 C32 H32 119.7 . . ?
C27 C32 H32 119.7 . . ?
N4 C33 C34 114.2(4) . . ?
N4 C33 H33A 108.7 . . ?
C34 C33 H33A 108.7 . . ?
N4 C33 H33B 108.7 . . ?
C34 C33 H33B 108.7 . . ?
H33A C33 H33B 107.6 . . ?
C35 C34 C39 118.5(5) . . ?
C35 C34 C33 123.3(4) . . ?
C39 C34 C33 118.0(5) . . ?
C36 C35 C34 120.4(6) . . ?
C36 C35 H35 119.8 . . ?
C34 C35 H35 119.8 . . ?
C37 C36 C35 119.7(8) . . ?
C37 C36 H36 120.1 . . ?
C35 C36 H36 120.1 . . ?
C38 C37 C36 120.2(6) . . ?
C38 C37 H37 119.9 . . ?
C36 C37 H37 119.9 . . ?
C37 C38 C39 121.5(7) . . ?
C37 C38 H38 119.3 . . ?
C39 C38 H38 119.3 . . ?
C38 C39 C34 119.7(7) . . ?
C38 C39 H39 120.2 . . ?
C34 C39 H39 120.2 . . ?
N1 C40 C41 123.1(4) . . ?
N1 C40 C45 122.1(4) . . ?
C41 C40 C45 114.8(4) . . ?
C42 C41 C40 122.6(4) . . ?
C42 C41 H41 118.7 . . ?
C40 C41 H41 118.7 . . ?
C43 C42 C41 121.1(4) . . ?
C43 C42 H42 119.5 . . ?
C41 C42 H42 119.5 . . ?
C42 C43 C44 118.4(4) . . ?
C42 C43 H43 120.8 . . ?
C44 C43 H43 120.8 . . ?
C43 C44 C45 120.7(4) . . ?
C43 C44 H44 119.6 . . ?
C45 C44 H44 119.6 . . ?
C44 C45 C40 122.3(4) . . ?
C44 C45 H45 118.9 . . ?
C40 C45 H45 118.9 . . ?
O1 C46 C0AA 105.2(4) . . ?
O1 C46 H46A 110.7 . . ?
C0AA C46 H46A 110.7 . . ?
O1 C46 H46B 110.7 . . ?
C0AA C46 H46B 110.7 . . ?
H46A C46 H46B 108.8 . . ?
C0AA C48 C49 103.5(4) . . ?
C0AA C48 H48A 111.1 . . ?
C49 C48 H48A 111.1 . . ?
C0AA C48 H48B 111.1 . . ?
C49 C48 H48B 111.1 . . ?
H48A C48 H48B 109.0 . . ?
O1 C49 C48 105.8(4) . . ?
O1 C49 H49A 110.6 . . ?
C48 C49 H49A 110.6 . . ?
O1 C49 H49B 110.6 . . ?
C48 C49 H49B 110.6 . . ?
H49A C49 H49B 108.7 . . ?
C40 N1 Lu1 146.1(3) . . ?
C40 N1 Lu1 117.5(2) . 2_666 ?
Lu1 N1 Lu1 96.22(13) . 2_666 ?
C1 N2 C2 129.1(3) . . ?
C1 N2 Lu1 94.9(2) . . ?
C2 N2 Lu1 135.4(3) . . ?
C1 N3 C14 123.8(3) . . ?
C1 N3 Lu1 95.8(2) . . ?
C14 N3 Lu1 135.0(2) . . ?
C1 N4 C33 122.4(3) . . ?
C1 N4 C26 120.8(3) . . ?
C33 N4 C26 114.1(3) . . ?
C49 O1 C46 108.7(3) . . ?
C49 O1 Lu1 128.9(3) . . ?
C46 O1 Lu1 121.1(2) . . ?
C46 C0AA C48 102.4(4) . . ?
C46 C0AA H0AA 111.3 . . ?
C48 C0AA H0AA 111.3 . . ?
C46 C0AA H0AB 111.3 . . ?
C48 C0AA H0AB 111.3 . . ?
H0AA C0AA H0AB 109.2 . . ?

loop_
_geom_bond_atom_site_label_1
_geom_bond_atom_site_label_2
_geom_bond_distance
_geom_bond_site_symmetry_2
_geom_bond_publ_flag
Lu1 N1 2.141(3) . ?
Lu1 N1 2.212(3) 2_666 ?
Lu1 N3 2.339(3) . ?
Lu1 O1 2.342(3) . ?
Lu1 N2 2.363(3) . ?
Lu1 C1 2.818(4) . ?
Lu1 Lu1 3.2409(4) 2_666 ?
C1 N2 1.347(5) . ?
C1 N3 1.353(5) . ?
C1 N4 1.390(5) . ?
C2 C7 1.412(6) . ?
C2 C3 1.421(6) . ?
C2 N2 1.431(5) . ?
C3 C4 1.393(6) . ?
C3 C11 1.517(6) . ?
C4 C5 1.371(7) . ?
C4 H4 0.9500 . ?
C5 C6 1.392(7) . ?
C5 H5 0.9500 . ?
C6 C7 1.384(6) . ?
C6 H6 0.9500 . ?
C7 C8 1.520(6) . ?
C8 C10 1.524(6) . ?
C8 C9 1.544(7) . ?
C8 H8 1.0000 . ?
C9 H9A 0.9800 . ?
C9 H9B 0.9800 . ?
C9 H9C 0.9800 . ?
C10 H10A 0.9800 . ?
C10 H10B 0.9800 . ?
C10 H10C 0.9800 . ?
C11 C13 1.528(7) . ?
C11 C12 1.528(6) . ?
C11 H11 1.0000 . ?
C12 H12A 0.9800 . ?
C12 H12B 0.9800 . ?
C12 H12C 0.9800 . ?
C13 H13A 0.9800 . ?
C13 H13B 0.9800 . ?
C13 H13C 0.9800 . ?
C14 C15 1.410(6) . ?
C14 C19 1.414(6) . ?
C14 N3 1.438(5) . ?
C15 C16 1.394(6) . ?
C15 C23 1.523(6) . ?
C16 C17 1.379(6) . ?
C16 H16 0.9500 . ?
C17 C18 1.373(6) . ?
C17 H17 0.9500 . ?
C18 C19 1.394(6) . ?
C18 H18 0.9500 . ?
C19 C20 1.512(6) . ?
C20 C21 1.517(6) . ?
C20 C22 1.543(6) . ?
C20 H20 1.0000 . ?
C21 H21A 0.9800 . ?
C21 H21B 0.9800 . ?
C21 H21C 0.9800 . ?
C22 H22A 0.9800 . ?
C22 H22B 0.9800 . ?
C22 H22C 0.9800 . ?
C23 C25 1.528(6) . ?
C23 C24 1.528(6) . ?
C23 H23 1.0000 . ?
C24 H24A 0.9800 . ?
C24 H24B 0.9800 . ?
C24 H24C 0.9800 . ?
C25 H25A 0.9800 . ?
C25 H25B 0.9800 . ?
C25 H25C 0.9800 . ?
C26 N4 1.467(5) . ?
C26 C27 1.518(6) . ?
C26 H26A 0.9900 . ?
C26 H26B 0.9900 . ?
C27 C28 1.375(7) . ?
C27 C32 1.384(6) . ?
C28 C29 1.371(7) . ?
C28 H28 0.9500 . ?
C29 C30 1.375(8) . ?
C29 H29 0.9500 . ?
C30 C31 1.369(9) . ?
C30 H30 0.9500 . ?
C31 C32 1.381(8) . ?
C31 H31 0.9500 . ?
C32 H32 0.9500 . ?
C33 N4 1.468(5) . ?
C33 C34 1.510(7) . ?
C33 H33A 0.9900 . ?
C33 H33B 0.9900 . ?
C34 C35 1.393(8) . ?
C34 C39 1.394(7) . ?
C35 C36 1.389(8) . ?
C35 H35 0.9500 . ?
C36 C37 1.377(11) . ?
C36 H36 0.9500 . ?
C37 C38 1.346(11) . ?
C37 H37 0.9500 . ?
C38 C39 1.383(9) . ?
C38 H38 0.9500 . ?
C39 H39 0.9500 . ?
C40 N1 1.365(5) . ?
C40 C41 1.409(6) . ?
C40 C45 1.412(6) . ?
C41 C42 1.378(6) . ?
C41 H41 0.9500 . ?
C42 C43 1.378(7) . ?
C42 H42 0.9500 . ?
C43 C44 1.383(7) . ?
C43 H43 0.9500 . ?
C44 C45 1.388(6) . ?
C44 H44 0.9500 . ?
C45 H45 0.9500 . ?
C46 O1 1.470(5) . ?
C46 C0AA 1.503(7) . ?
C46 H46A 0.9900 . ?
C46 H46B 0.9900 . ?
C48 C0AA 1.506(8) . ?
C48 C49 1.518(7) . ?
C48 H48A 0.9900 . ?
C48 H48B 0.9900 . ?
C49 O1 1.455(5) . ?
C49 H49A 0.9900 . ?
C49 H49B 0.9900 . ?
C0AA H0AA 0.9900 . ?
C0AA H0AB 0.9900 . ?

loop_
_geom_torsion_atom_site_label_1
_geom_torsion_atom_site_label_2
_geom_torsion_atom_site_label_3
_geom_torsion_atom_site_label_4
_geom_torsion
_geom_torsion_site_symmetry_1
_geom_torsion_site_symmetry_2
_geom_torsion_site_symmetry_3
_geom_torsion_site_symmetry_4
_geom_torsion_publ_flag
C7 C2 C3 C4 1.2(6) . . . . ?
N2 C2 C3 C4 174.9(4) . . . . ?
C7 C2 C3 C11 178.7(4) . . . . ?
N2 C2 C3 C11 -7.6(6) . . . . ?
C2 C3 C4 C5 -2.0(7) . . . . ?
C11 C3 C4 C5 -179.6(5) . . . . ?
C3 C4 C5 C6 1.1(8) . . . . ?
C4 C5 C6 C7 0.7(8) . . . . ?
C5 C6 C7 C2 -1.5(7) . . . . ?
C5 C6 C7 C8 -179.3(5) . . . . ?
C3 C2 C7 C6 0.5(6) . . . . ?
N2 C2 C7 C6 -172.8(4) . . . . ?
C3 C2 C7 C8 178.2(4) . . . . ?
N2 C2 C7 C8 4.9(6) . . . . ?
C6 C7 C8 C10 -52.1(6) . . . . ?
C2 C7 C8 C10 130.2(4) . . . . ?
C6 C7 C8 C9 70.9(5) . . . . ?
C2 C7 C8 C9 -106.7(5) . . . . ?
C4 C3 C11 C13 71.7(5) . . . . ?
C2 C3 C11 C13 -105.8(5) . . . . ?
C4 C3 C11 C12 -51.9(5) . . . . ?
C2 C3 C11 C12 130.6(4) . . . . ?
C19 C14 C15 C16 0.5(6) . . . . ?
N3 C14 C15 C16 -173.8(4) . . . . ?
C19 C14 C15 C23 176.0(4) . . . . ?
N3 C14 C15 C23 1.8(6) . . . . ?
C14 C15 C16 C17 -0.2(6) . . . . ?
C23 C15 C16 C17 -175.9(4) . . . . ?
C15 C16 C17 C18 -0.5(7) . . . . ?
C16 C17 C18 C19 0.9(7) . . . . ?
C17 C18 C19 C14 -0.6(6) . . . . ?
C17 C18 C19 C20 -179.9(4) . . . . ?
C15 C14 C19 C18 -0.1(6) . . . . ?
N3 C14 C19 C18 174.2(4) . . . . ?
C15 C14 C19 C20 179.1(4) . . . . ?
N3 C14 C19 C20 -6.5(6) . . . . ?
C18 C19 C20 C21 -64.9(5) . . . . ?
C14 C19 C20 C21 115.8(4) . . . . ?
C18 C19 C20 C22 57.6(5) . . . . ?
C14 C19 C20 C22 -121.6(4) . . . . ?
C16 C15 C23 C25 -29.7(6) . . . . ?
C14 C15 C23 C25 154.8(4) . . . . ?
C16 C15 C23 C24 93.0(5) . . . . ?
C14 C15 C23 C24 -82.6(5) . . . . ?
N4 C26 C27 C28 83.0(5) . . . . ?
N4 C26 C27 C32 -101.9(5) . . . . ?
C32 C27 C28 C29 -0.5(7) . . . . ?
C26 C27 C28 C29 174.7(4) . . . . ?
C27 C28 C29 C30 -0.4(8) . . . . ?
C28 C29 C30 C31 1.3(9) . . . . ?
C29 C30 C31 C32 -1.3(9) . . . . ?
C30 C31 C32 C27 0.4(8) . . . . ?
C28 C27 C32 C31 0.5(7) . . . . ?
C26 C27 C32 C31 -174.7(4) . . . . ?
N4 C33 C34 C35 32.8(7) . . . . ?
N4 C33 C34 C39 -152.4(4) . . . . ?
C39 C34 C35 C36 -0.5(8) . . . . ?
C33 C34 C35 C36 174.3(5) . . . . ?
C34 C35 C36 C37 -0.1(9) . . . . ?
C35 C36 C37 C38 0.4(10) . . . . ?
C36 C37 C38 C39 -0.2(11) . . . . ?
C37 C38 C39 C34 -0.4(9) . . . . ?
C35 C34 C39 C38 0.7(7) . . . . ?
C33 C34 C39 C38 -174.4(5) . . . . ?
N1 C40 C41 C42 175.4(4) . . . . ?
C45 C40 C41 C42 -3.5(6) . . . . ?
C40 C41 C42 C43 1.3(7) . . . . ?
C41 C42 C43 C44 1.7(7) . . . . ?
C42 C43 C44 C45 -2.3(7) . . . . ?
C43 C44 C45 C40 0.0(7) . . . . ?
N1 C40 C45 C44 -176.0(4) . . . . ?
C41 C40 C45 C44 2.8(6) . . . . ?
C0AA C48 C49 O1 26.5(5) . . . . ?
C41 C40 N1 Lu1 176.2(4) . . . . ?
C45 C40 N1 Lu1 -5.0(7) . . . . ?
C41 C40 N1 Lu1 -11.2(5) . . . 2_666 ?
C45 C40 N1 Lu1 167.6(3) . . . 2_666 ?
N3 C1 N2 C2 177.4(4) . . . . ?
N4 C1 N2 C2 -1.2(7) . . . . ?
Lu1 C1 N2 C2 172.0(5) . . . . ?
N3 C1 N2 Lu1 5.4(3) . . . . ?
N4 C1 N2 Lu1 -173.2(4) . . . . ?
C7 C2 N2 C1 -80.6(6) . . . . ?
C3 C2 N2 C1 105.8(5) . . . . ?
C7 C2 N2 Lu1 88.1(5) . . . . ?
C3 C2 N2 Lu1 -85.5(5) . . . . ?
N2 C1 N3 C14 152.0(4) . . . . ?
N4 C1 N3 C14 -29.4(6) . . . . ?
Lu1 C1 N3 C14 157.4(4) . . . . ?
N2 C1 N3 Lu1 -5.4(3) . . . . ?
N4 C1 N3 Lu1 173.2(3) . . . . ?
C15 C14 N3 C1 -61.1(5) . . . . ?
C19 C14 N3 C1 124.6(4) . . . . ?
C15 C14 N3 Lu1 86.1(5) . . . . ?
C19 C14 N3 Lu1 -88.2(4) . . . . ?
N2 C1 N4 C33 -13.3(7) . . . . ?
N3 C1 N4 C33 168.2(4) . . . . ?
N2 C1 N4 C26 147.1(4) . . . . ?
N3 C1 N4 C26 -31.3(6) . . . . ?
C34 C33 N4 C1 -141.4(4) . . . . ?
C34 C33 N4 C26 57.0(5) . . . . ?
C27 C26 N4 C1 -99.0(5) . . . . ?
C27 C26 N4 C33 62.9(5) . . . . ?
C48 C49 O1 C46 -5.0(5) . . . . ?
C48 C49 O1 Lu1 162.4(3) . . . . ?
C0AA C46 O1 C49 -18.6(5) . . . . ?
C0AA C46 O1 Lu1 172.8(3) . . . . ?
O1 C46 C0AA C48 34.6(5) . . . . ?
C49 C48 C0AA C46 -37.2(5) . . . . ?
